data_7153849
loop_
_publ_author_name
'Farahani, Nasim'
'Zhu, Kelong'
'Noujeim, Nadim'
'Loeb, Stephen J.'

_publ_section_title
;
 [2]Pseudorotaxane formation between rigid Y-shaped
 2,4,5-triphenylimidazolium axles and [24]crown-8 ether wheels.
;
_journal_issue 27
_journal_name_full 'Organic &amp; biomolecular chemistry'
_journal_page_first 4824
_journal_page_last 4827
_journal_paper_doi 10.1039/c4ob00975d
_journal_volume 12
_journal_year 2014
_chemical_formula_sum 'C49 H54 B F4 N3 O10'
_chemical_formula_weight 931.76
_chemical_name_common '[2]pseudorotaxane Ph2IMPh-COOMe BF4'
_space_group_crystal_system monoclinic
_space_group_IT_number 14
_space_group_name_Hall '-P 2yn'
_space_group_name_H-M_alt 'P 1 21/n 1'
_symmetry_space_group_name_Hall '-P 2yn'
_symmetry_space_group_name_H-M 'P 1 21/n 1'
_atom_sites_solution_hydrogens geom
_cell_angle_alpha 90
_cell_angle_beta 111.2109(14)
_cell_angle_gamma 90
_cell_formula_units_Z 8
_cell_length_a 21.6481(7)
_cell_length_b 18.6880(6)
_cell_length_c 24.7513(8)
_cell_measurement_reflns_used 9104
_cell_measurement_temperature 150.(2)
_cell_measurement_theta_max 66.1046
_cell_measurement_theta_min 4.1355
_cell_volume 9335.0(5)
_computing_cell_refinement 'SAINT V8.32B (Bruker AXS Inc., 2013)'
_computing_data_reduction 'SAINT V8.32B (Bruker AXS Inc., 2013)'
_computing_structure_refinement 'SHELXL-2013 (Sheldrick, 2013)'
_diffrn_ambient_temperature 150.(2)
_diffrn_detector_area_resol_mean 10.4167
_diffrn_measured_fraction_theta_full 0.998
_diffrn_measured_fraction_theta_max 0.998
_diffrn_radiation_wavelength 1.54178
_diffrn_reflns_av_R_equivalents 0.0535
_diffrn_reflns_av_unetI/netI 0.0268
_diffrn_reflns_limit_h_max 24
_diffrn_reflns_limit_h_min -24
_diffrn_reflns_limit_k_max 20
_diffrn_reflns_limit_k_min -20
_diffrn_reflns_limit_l_max 27
_diffrn_reflns_limit_l_min -27
_diffrn_reflns_number 134334
_diffrn_reflns_theta_full 60.00
_diffrn_reflns_theta_max 60.00
_diffrn_reflns_theta_min 3.32
_exptl_absorpt_coefficient_mu 0.860
_exptl_absorpt_correction_type multi-scan
_exptl_absorpt_process_details 'SADABS V2012/1 (Bruker AXS Inc.)'
_exptl_crystal_colour 'clear pale colourless'
_exptl_crystal_density_diffrn 1.326
_exptl_crystal_density_method 'not measured'
_exptl_crystal_description block
_exptl_crystal_F_000 3920
_refine_diff_density_max 1.347
_refine_diff_density_min -0.557
_refine_ls_extinction_method none
_refine_ls_goodness_of_fit_ref 1.010
_refine_ls_hydrogen_treatment constr
_refine_ls_matrix_type full
_refine_ls_number_parameters 1264
_refine_ls_number_reflns 13817
_refine_ls_number_restraints 224
_refine_ls_restrained_S_all 1.087
_refine_ls_R_factor_all 0.0692
_refine_ls_R_factor_gt 0.0577
_refine_ls_shift/su_max 0.000
_refine_ls_shift/su_mean 0.000
_refine_ls_structure_factor_coef Fsqd
_refine_ls_weighting_details 'w=1/[\s^2^(Fo^2^)+(0.0703P)^2^+10.9532P] where P=(Fo^2^+2Fc^2^)/3'
_refine_ls_weighting_scheme calc
_refine_ls_wR_factor_gt 0.1439
_refine_ls_wR_factor_ref 0.1557
_reflns_number_gt 11633
_reflns_number_total 13817
_reflns_threshold_expression 'I > 2\s(I)'
_cod_data_source_file c4ob00975d2.cif
_cod_data_source_block I
_cod_depositor_comments 'Adding full bibliography for 7153849.cif.'
_cod_database_code 7153849

loop_
_space_group_symop_operation_xyz
'x, y, z'
'-x+1/2, y+1/2, -z+1/2'
'-x, -y, -z'
'x-1/2, -y-1/2, z-1/2'

loop_
_atom_site_type_symbol
_atom_site_label
_atom_site_fract_x
_atom_site_fract_y
_atom_site_fract_z
_atom_site_U_iso_or_equiv
_atom_site_adp_type
_atom_site_calc_flag
_atom_site_refinement_flags_adp
_atom_site_refinement_flags_occupancy
_atom_site_refinement_flags_posn
_atom_site_occupancy
_atom_site_disorder_assembly
_atom_site_disorder_group
O O101 0.17792(13) -0.23192(13) 0.96269(10) 0.0692(7) Uani d . . . 1.0 . .
O O102 0.16066(13) -0.34951(13) 0.95447(9) 0.0656(6) Uani d . . . 1.0 . .
N N101 0.24614(9) -0.27073(10) 0.70329(8) 0.0259(4) Uani d . . . 1.0 . .
H H10A 0.2821 -0.2554 0.7311 0.031 Uiso calc U . R 1.0 . .
N N102 0.14792(9) -0.30974(10) 0.65933(8) 0.0281(4) Uani d . . . 1.0 . .
H H10B 0.1073 -0.3249 0.6527 0.034 Uiso calc U . R 1.0 . .
C C101 0.28279(13) -0.21959(13) 0.57648(11) 0.0351(6) Uani d . . . 1.0 . .
H H10C 0.2387 -0.2104 0.551 0.042 Uiso calc U . R 1.0 . .
C C102 0.33573(14) -0.19557(14) 0.56252(12) 0.0418(7) Uani d . . . 1.0 . .
H H10D 0.3278 -0.1706 0.5272 0.05 Uiso calc U . R 1.0 . .
C C103 0.39987(14) -0.20786(15) 0.59969(12) 0.0444(7) Uani d . . . 1.0 . .
H H10E 0.436 -0.19 0.5905 0.053 Uiso calc U . R 1.0 . .
C C104 0.41182(13) -0.24601(16) 0.65018(12) 0.0432(7) Uani d . . . 1.0 . .
H H10F 0.456 -0.2552 0.6754 0.052 Uiso calc U . R 1.0 . .
C C105 0.35929(12) -0.27079(14) 0.66392(11) 0.0335(6) Uani d . . . 1.0 . .
H H10G 0.3675 -0.2975 0.6985 0.04 Uiso calc U . R 1.0 . .
C C106 0.29421(11) -0.25695(12) 0.62754(10) 0.0265(5) Uani d . . . 1.0 . .
C C107 0.13847(12) -0.32266(13) 0.55716(10) 0.0316(6) Uani d . . . 1.0 . .
C C108 0.16811(14) -0.36095(14) 0.52499(11) 0.0384(6) Uani d . . . 1.0 . .
H H10H 0.214 -0.3719 0.5412 0.046 Uiso calc U . R 1.0 . .
C C109 0.13091(16) -0.38319(16) 0.46931(12) 0.0492(8) Uani d . . . 1.0 . .
H H10I 0.1515 -0.4094 0.4476 0.059 Uiso calc U . R 1.0 . .
C C110 0.06449(17) -0.36774(18) 0.44523(12) 0.0571(9) Uani d . . . 1.0 . .
H H11A 0.0391 -0.3831 0.407 0.069 Uiso calc U . R 1.0 . .
C C111 0.03505(15) -0.32976(19) 0.47704(13) 0.0577(9) Uani d . . . 1.0 . .
H H11B -0.0109 -0.3193 0.4606 0.069 Uiso calc U . R 1.0 . .
C C112 0.07141(13) -0.30659(16) 0.53266(11) 0.0430(7) Uani d . . . 1.0 . .
H H11C 0.0506 -0.2798 0.5539 0.052 Uiso calc U . R 1.0 . .
C C113 0.23938(11) -0.27766(12) 0.64589(9) 0.0262(5) Uani d . . . 1.0 . .
C C114 0.17609(11) -0.30276(12) 0.61756(10) 0.0271(5) Uani d . . . 1.0 . .
C C115 0.19081(11) -0.29036(12) 0.71079(10) 0.0265(5) Uani d . . . 1.0 . .
C C116 0.18146(11) -0.28989(13) 0.76640(10) 0.0275(5) Uani d . . . 1.0 . .
C C117 0.20287(12) -0.23043(14) 0.80246(11) 0.0334(6) Uani d . . . 1.0 . .
H H11D 0.2204 -0.19 0.7897 0.04 Uiso calc U . R 1.0 . .
C C118 0.19845(12) -0.23052(14) 0.85670(11) 0.0368(6) Uani d . . . 1.0 . .
H H11E 0.2122 -0.1897 0.881 0.044 Uiso calc U . R 1.0 . .
C C119 0.17397(12) -0.28992(14) 0.87580(11) 0.0359(6) Uani d . . . 1.0 . .
C C120 0.15136(12) -0.34864(14) 0.83949(11) 0.0360(6) Uani d . . . 1.0 . .
H H12A 0.1337 -0.3889 0.8523 0.043 Uiso calc U . R 1.0 . .
C C121 0.15458(12) -0.34851(13) 0.78433(10) 0.0311(5) Uani d . . . 1.0 . .
H H12B 0.1385 -0.3882 0.7592 0.037 Uiso calc U . R 1.0 . .
C C122 0.17125(14) -0.28570(17) 0.93535(13) 0.0467(7) Uani d . . . 1.0 . .
C C123 0.1585(2) -0.3479(2) 1.01308(15) 0.0871(13) Uani d . . . 1.0 . .
H H12C 0.1506 -0.3964 1.0243 0.131 Uiso calc U . R 1.0 . .
H H12D 0.1227 -0.3163 1.0136 0.131 Uiso calc U . R 1.0 . .
H H12E 0.2009 -0.3301 1.0404 0.131 Uiso calc U . R 1.0 . .
O O103 0.27795(8) -0.11597(9) 0.71667(7) 0.0373(4) Uani d . . . 1.0 . .
O O104 0.36067(8) -0.21602(9) 0.79535(7) 0.0341(4) Uani d . . . 1.0 . .
O O105 0.31560(9) -0.35335(10) 0.80901(8) 0.0451(5) Uani d . . . 1.0 . .
O O106 0.23719(8) -0.45332(9) 0.70609(7) 0.0375(4) Uani d . . . 1.0 . .
O O107 0.11277(9) -0.46757(10) 0.63931(8) 0.0425(4) Uani d . . . 1.0 . .
O O108 0.02071(9) -0.36449(11) 0.64458(9) 0.0506(5) Uani d . . . 1.0 . .
O O109 0.02901(13) -0.22156(12) 0.66159(12) 0.0752(7) Uani d . . . 1.0 . .
O O110 0.14933(9) -0.13068(10) 0.66281(8) 0.0418(4) Uani d . . . 1.0 . .
C C124 0.18292(14) -0.09264(14) 0.63427(11) 0.0391(6) Uani d . . . 1.0 . .
C C125 0.15288(16) -0.06052(17) 0.58091(12) 0.0519(8) Uani d . . . 1.0 . .
H H12F 0.1065 -0.066 0.5609 0.062 Uiso calc U . R 1.0 . .
C C126 0.18967(18) -0.02030(18) 0.55605(13) 0.0607(9) Uani d . . . 1.0 . .
H H12G 0.1684 0.0022 0.5196 0.073 Uiso calc U . R 1.0 . .
C C127 0.25657(17) -0.01309(17) 0.58412(13) 0.0538(8) Uani d . . . 1.0 . .
H H12H 0.2816 0.0143 0.567 0.065 Uiso calc U . R 1.0 . .
C C128 0.28802(15) -0.04552(14) 0.63735(12) 0.0426(7) Uani d . . . 1.0 . .
H H12I 0.3346 -0.0409 0.6564 0.051 Uiso calc U . R 1.0 . .
C C129 0.25154(13) -0.08478(13) 0.66295(11) 0.0361(6) Uani d . . . 1.0 . .
C C130 0.34717(13) -0.10384(14) 0.74755(12) 0.0418(6) Uani d . . . 1.0 . .
H H13A 0.3561 -0.0519 0.7534 0.05 Uiso calc U . R 1.0 . .
H H13B 0.3733 -0.1231 0.7253 0.05 Uiso calc U . R 1.0 . .
C C131 0.36595(14) -0.14065(14) 0.80443(12) 0.0411(6) Uani d . . . 1.0 . .
H H13C 0.412 -0.128 0.8289 0.049 Uiso calc U . R 1.0 . .
H H13D 0.3363 -0.1252 0.8247 0.049 Uiso calc U . R 1.0 . .
C C132 0.38342(14) -0.25391(15) 0.84842(11) 0.0435(7) Uani d . . . 1.0 . .
H H13E 0.3551 -0.2424 0.8709 0.052 Uiso calc U . R 1.0 . .
H H13F 0.4293 -0.2391 0.8715 0.052 Uiso calc U . R 1.0 . .
C C133 0.38167(14) -0.33190(15) 0.83751(12) 0.0461(7) Uani d . . . 1.0 . .
H H13G 0.408 -0.3433 0.8132 0.055 Uiso calc U . R 1.0 . .
H H13H 0.4011 -0.3579 0.8747 0.055 Uiso calc U . R 1.0 . .
C C134 0.30673(14) -0.42906(14) 0.80445(12) 0.0435(7) Uani d . . . 1.0 . .
H H13I 0.2652 -0.4413 0.8105 0.052 Uiso calc U . R 1.0 . .
H H13J 0.3437 -0.452 0.8359 0.052 Uiso calc U . R 1.0 . .
C C135 0.30377(13) -0.45964(15) 0.74787(12) 0.0431(7) Uani d . . . 1.0 . .
H H13K 0.3349 -0.4337 0.7338 0.052 Uiso calc U . R 1.0 . .
H H13L 0.3171 -0.5106 0.7529 0.052 Uiso calc U . R 1.0 . .
C C136 0.22515(14) -0.48742(13) 0.65459(12) 0.0383(6) Uani d . . . 1.0 . .
C C137 0.27434(17) -0.51425(15) 0.63668(14) 0.0506(8) Uani d . . . 1.0 . .
H H13M 0.3195 -0.5087 0.6609 0.061 Uiso calc U . R 1.0 . .
C C138 0.2587(2) -0.54867(17) 0.58441(16) 0.0636(9) Uani d . . . 1.0 . .
H H13N 0.2929 -0.5663 0.5725 0.076 Uiso calc U . R 1.0 . .
C C139 0.1938(2) -0.55751(17) 0.54956(15) 0.0670(10) Uani d . . . 1.0 . .
H H13O 0.1832 -0.5818 0.5136 0.08 Uiso calc U . R 1.0 . .
C C140 0.14271(18) -0.53110(16) 0.56620(13) 0.0561(8) Uani d . . . 1.0 . .
H H14A 0.0977 -0.5376 0.5418 0.067 Uiso calc U . R 1.0 . .
C C141 0.15863(15) -0.49547(13) 0.61858(12) 0.0410(7) Uani d . . . 1.0 . .
C C142 0.04534(14) -0.46896(16) 0.60078(14) 0.0524(8) Uani d . . . 1.0 . .
H H14B 0.0314 -0.5188 0.5891 0.063 Uiso calc U . R 1.0 . .
H H14C 0.0401 -0.4409 0.5655 0.063 Uiso calc U . R 1.0 . .
C C143 0.00399(15) -0.43771(18) 0.63114(16) 0.0602(9) Uani d . . . 1.0 . .
H H14D -0.0434 -0.4416 0.6062 0.072 Uiso calc U . R 1.0 . .
H H14E 0.011 -0.4647 0.6673 0.072 Uiso calc U . R 1.0 . .
C C144 -0.02608(15) -0.3277(2) 0.66215(16) 0.0620(9) Uani d . . . 1.0 . .
H H14F -0.0402 -0.3589 0.6878 0.074 Uiso calc U . R 1.0 . .
H H14G -0.0657 -0.3162 0.6277 0.074 Uiso calc U . R 1.0 . .
C C145 0.00180(17) -0.2625(2) 0.69243(18) 0.0725(11) Uani d . . . 1.0 . .
H H14H -0.0334 -0.2349 0.6998 0.087 Uiso calc U . R 1.0 . .
H H14I 0.0362 -0.2745 0.7303 0.087 Uiso calc U . R 1.0 . .
C C146 0.05214(16) -0.15153(18) 0.68618(16) 0.0610(9) Uani d . . . 1.0 . .
H H14J 0.0866 -0.1568 0.7253 0.073 Uiso calc U . R 1.0 . .
H H14K 0.0149 -0.1236 0.6897 0.073 Uiso calc U . R 1.0 . .
C C147 0.08025(13) -0.11361(16) 0.64688(14) 0.0494(7) Uani d . . . 1.0 . .
H H14L 0.0559 -0.1283 0.6063 0.059 Uiso calc U . R 1.0 . .
H H14M 0.0749 -0.0613 0.6497 0.059 Uiso calc U . R 1.0 . .
O O203 0.83888(8) -0.34808(9) 0.83152(8) 0.0382(4) Uani d . . . 1.0 . .
O O204 0.94778(10) -0.25852(12) 0.81514(12) 0.0679(7) Uani d . . . 1.0 . .
O O205 0.97593(9) -0.12303(10) 0.87360(9) 0.0466(5) Uani d . . . 1.0 . .
O O206 0.87719(9) -0.01860(10) 0.86541(7) 0.0396(4) Uani d . . . 1.0 . .
O O207 0.75561(8) -0.03182(9) 0.79098(7) 0.0360(4) Uani d . . . 1.0 . .
O O208 0.68381(9) -0.12858(9) 0.68279(8) 0.0416(4) Uani d . . . 1.0 . .
O O209 0.63382(8) -0.26447(9) 0.69320(7) 0.0336(4) Uani d . . . 1.0 . .
O O210 0.71286(8) -0.36767(9) 0.77133(7) 0.0339(4) Uani d . . . 1.0 . .
C C224 0.73551(12) -0.39513(12) 0.82625(10) 0.0310(5) Uani d . . . 1.0 . .
C C225 0.69690(14) -0.43343(13) 0.85014(11) 0.0365(6) Uani d . . . 1.0 . .
H H22F 0.6515 -0.4418 0.828 0.044 Uiso calc U . R 1.0 . .
C C226 0.72414(15) -0.45956(14) 0.90608(12) 0.0435(7) Uani d . . . 1.0 . .
H H22G 0.6977 -0.4867 0.9219 0.052 Uiso calc U . R 1.0 . .
C C227 0.78922(16) -0.44630(15) 0.93867(12) 0.0478(7) Uani d . . . 1.0 . .
H H22H 0.8074 -0.4631 0.9775 0.057 Uiso calc U . R 1.0 . .
C C228 0.82899(14) -0.40816(14) 0.91519(12) 0.0426(7) Uani d . . . 1.0 . .
H H22I 0.8742 -0.3992 0.9379 0.051 Uiso calc U . R 1.0 . .
C C229 0.80261(13) -0.38357(13) 0.85904(11) 0.0340(6) Uani d . . . 1.0 . .
C C230 0.90845(13) -0.36263(15) 0.85273(13) 0.0447(7) Uani d . . . 1.0 . .
H H23A 0.9161 -0.4149 0.8566 0.054 Uiso calc U . R 1.0 . .
H H23B 0.93 -0.3406 0.8914 0.054 Uiso calc U . R 1.0 . .
C C231 0.93730(16) -0.33242(17) 0.81103(15) 0.0557(8) Uani d . . . 1.0 . .
H H23C 0.9801 -0.3564 0.8175 0.067 Uiso calc U . R 1.0 . .
H H23D 0.9072 -0.3439 0.7711 0.067 Uiso calc U . R 1.0 . .
C C232 1.00798(17) -0.2388(2) 0.8510(2) 0.0810(12) Uani d . . . 1.0 . .
H H23E 1.0416 -0.2638 0.8395 0.097 Uiso calc U . R 1.0 . .
H H23F 1.0138 -0.2546 0.8908 0.097 Uiso calc U . R 1.0 . .
C C233 1.02038(15) -0.15896(19) 0.85185(16) 0.0619(9) Uani d . . . 1.0 . .
H H23G 1.0668 -0.1484 0.8769 0.074 Uiso calc U . R 1.0 . .
H H23H 1.0133 -0.142 0.8122 0.074 Uiso calc U . R 1.0 . .
C C234 0.98795(14) -0.04796(17) 0.88011(14) 0.0535(8) Uani d . . . 1.0 . .
H H23I 0.9803 -0.0262 0.8418 0.064 Uiso calc U . R 1.0 . .
H H23J 1.0347 -0.0393 0.9052 0.064 Uiso calc U . R 1.0 . .
C C235 0.94319(14) -0.01430(15) 0.90641(12) 0.0472(7) Uani d . . . 1.0 . .
H H23K 0.9466 -0.0397 0.9425 0.057 Uiso calc U . R 1.0 . .
H H23L 0.9558 0.0363 0.9161 0.057 Uiso calc U . R 1.0 . .
C C236 0.82801(14) 0.01208(13) 0.88080(11) 0.0375(6) Uani d . . . 1.0 . .
C C237 0.83941(17) 0.05076(15) 0.93137(12) 0.0499(8) Uani d . . . 1.0 . .
H H23M 0.8832 0.0564 0.9586 0.06 Uiso calc U . R 1.0 . .
C C238 0.7855(2) 0.08163(16) 0.94206(14) 0.0598(9) Uani d . . . 1.0 . .
H H23N 0.7932 0.1091 0.9762 0.072 Uiso calc U . R 1.0 . .
C C239 0.72276(19) 0.07225(18) 0.90388(14) 0.0586(8) Uani d . . . 1.0 . .
H H23O 0.6866 0.0921 0.9119 0.07 Uiso calc U . R 1.0 . .
C C240 0.71097(16) 0.03404(15) 0.85342(13) 0.0482(7) Uani d . . . 1.0 . .
H H24A 0.6668 0.0279 0.827 0.058 Uiso calc U . R 1.0 . .
C C241 0.76323(13) 0.00441(13) 0.84094(11) 0.0364(6) Uani d . . . 1.0 . .
C C242 0.69200(12) -0.02318(14) 0.74485(11) 0.0391(6) Uani d . . . 1.0 . .
H H24B 0.6802 0.0282 0.7396 0.047 Uiso calc U . R 1.0 . .
H H24C 0.6574 -0.0484 0.755 0.047 Uiso calc U . R 1.0 . .
C C243 0.69517(14) -0.05329(13) 0.68978(11) 0.0394(6) Uani d . . . 1.0 . .
H H24D 0.6618 -0.0285 0.6566 0.047 Uiso calc U . R 1.0 . .
H H24E 0.7394 -0.0427 0.6884 0.047 Uiso calc U . R 1.0 . .
C C244 0.61706(14) -0.14668(15) 0.65426(12) 0.0448(7) Uani d . . . 1.0 . .
H H24F 0.5983 -0.1188 0.618 0.054 Uiso calc U . R 1.0 . .
H H24G 0.5915 -0.1353 0.6792 0.054 Uiso calc U . R 1.0 . .
C C245 0.61230(14) -0.22428(15) 0.64090(11) 0.0436(7) Uani d . . . 1.0 . .
H H24H 0.5659 -0.2369 0.6175 0.052 Uiso calc U . R 1.0 . .
H H24I 0.6402 -0.236 0.618 0.052 Uiso calc U . R 1.0 . .
C C246 0.62812(14) -0.33966(13) 0.68224(11) 0.0397(6) Uani d . . . 1.0 . .
H H24J 0.6591 -0.3545 0.6631 0.048 Uiso calc U . R 1.0 . .
H H24K 0.5825 -0.3514 0.6561 0.048 Uiso calc U . R 1.0 . .
C C247 0.64403(13) -0.37874(14) 0.73826(11) 0.0384(6) Uani d . . . 1.0 . .
H H24L 0.6166 -0.3603 0.7597 0.046 Uiso calc U . R 1.0 . .
H H24M 0.6348 -0.4304 0.731 0.046 Uiso calc U . R 1.0 . .
O O201 0.87228(14) -0.10854(13) 0.56408(10) 0.0723(7) Uani d . . . 1.0 . .
O O202 0.84150(11) -0.22280(12) 0.54501(8) 0.0554(6) Uani d . . . 1.0 . .
N N201 0.84285(9) -0.17401(10) 0.84122(8) 0.0257(4) Uani d . . . 1.0 . .
H H20A 0.884 -0.1592 0.8508 0.031 Uiso calc U . R 1.0 . .
N N202 0.74569(9) -0.21196(10) 0.79095(8) 0.0248(4) Uani d . . . 1.0 . .
H H20B 0.7112 -0.2266 0.7613 0.03 Uiso calc U . R 1.0 . .
C C201 0.81082(14) -0.12412(14) 0.97021(11) 0.0375(6) Uani d . . . 1.0 . .
H H20C 0.7656 -0.1113 0.9512 0.045 Uiso calc U . R 1.0 . .
C C202 0.84415(16) -0.10352(15) 1.02727(12) 0.0470(7) Uani d . . . 1.0 . .
H H20D 0.8214 -0.0774 1.0473 0.056 Uiso calc U . R 1.0 . .
C C203 0.90996(16) -0.12065(16) 1.05512(11) 0.0500(8) Uani d . . . 1.0 . .
H H20E 0.9328 -0.1059 1.094 0.06 Uiso calc U . R 1.0 . .
C C204 0.94243(15) -0.15934(16) 1.02612(12) 0.0482(7) Uani d . . . 1.0 . .
H H20F 0.9878 -0.1713 1.0452 0.058 Uiso calc U . R 1.0 . .
C C205 0.90956(13) -0.18105(14) 0.96944(11) 0.0376(6) Uani d . . . 1.0 . .
H H20G 0.9324 -0.2081 0.95 0.045 Uiso calc U . R 1.0 . .
C C206 0.84317(12) -0.16330(12) 0.94081(10) 0.0282(5) Uani d . . . 1.0 . .
C C207 0.69028(11) -0.22866(12) 0.86169(10) 0.0267(5) Uani d . . . 1.0 . .
C C208 0.69868(12) -0.26677(13) 0.91199(10) 0.0303(5) Uani d . . . 1.0 . .
H H20H 0.742 -0.2748 0.9394 0.036 Uiso calc U . R 1.0 . .
C C209 0.64431(13) -0.29312(14) 0.92237(11) 0.0373(6) Uani d . . . 1.0 . .
H H20I 0.6504 -0.3189 0.957 0.045 Uiso calc U . R 1.0 . .
C C210 0.58123(13) -0.28210(15) 0.88254(12) 0.0409(7) Uani d . . . 1.0 . .
H H21A 0.5441 -0.3015 0.8892 0.049 Uiso calc U . R 1.0 . .
C C211 0.57221(13) -0.24296(16) 0.83306(12) 0.0429(7) Uani d . . . 1.0 . .
H H21B 0.5287 -0.2346 0.806 0.051 Uiso calc U . R 1.0 . .
C C212 0.62613(12) -0.21582(14) 0.82266(11) 0.0352(6) Uani d . . . 1.0 . .
H H21C 0.6196 -0.1883 0.7888 0.042 Uiso calc U . R 1.0 . .
C C213 0.80999(11) -0.18191(12) 0.87946(9) 0.0249(5) Uani d . . . 1.0 . .
C C214 0.74768(11) -0.20644(12) 0.84730(9) 0.0248(5) Uani d . . . 1.0 . .
C C215 0.80320(11) -0.19202(12) 0.78789(9) 0.0251(5) Uani d . . . 1.0 . .
C C216 0.81899(11) -0.18825(13) 0.73542(10) 0.0275(5) Uani d . . . 1.0 . .
C C217 0.85286(12) -0.12892(13) 0.72617(10) 0.0306(5) Uani d . . . 1.0 . .
H H21D 0.8686 -0.0932 0.7552 0.037 Uiso calc U . R 1.0 . .
C C218 0.86350(13) -0.12214(14) 0.67481(11) 0.0353(6) Uani d . . . 1.0 . .
H H21E 0.886 -0.0813 0.6683 0.042 Uiso calc U . R 1.0 . .
C C219 0.84133(13) -0.17485(14) 0.63256(11) 0.0350(6) Uani d . . . 1.0 . .
C C220 0.80908(13) -0.23530(14) 0.64249(11) 0.0361(6) Uani d . . . 1.0 . .
H H22A 0.795 -0.272 0.6141 0.043 Uiso calc U . R 1.0 . .
C C221 0.79769(12) -0.24175(13) 0.69369(10) 0.0324(6) Uani d . . . 1.0 . .
H H22B 0.7754 -0.2826 0.7004 0.039 Uiso calc U . R 1.0 . .
C C222 0.85339(15) -0.16396(16) 0.57757(12) 0.0456(7) Uani d . . . 1.0 . .
C C223 0.8528(2) -0.2149(2) 0.49073(14) 0.0754(11) Uani d . . . 1.0 . .
H H22C 0.8429 -0.2603 0.4694 0.113 Uiso calc U . R 1.0 . .
H H22D 0.8992 -0.2019 0.499 0.113 Uiso calc U . R 1.0 . .
H H22E 0.8238 -0.1773 0.4673 0.113 Uiso calc U . R 1.0 . .
B B1 0.49454(19) 0.0262(2) 0.26539(19) 0.0705(12) Uani d U . D 1.0 . .
F F1 0.55109(9) -0.01220(13) 0.28303(10) 0.0861(7) Uani d U . D 1.0 . .
F F2A 0.44571(16) -0.0222(2) 0.2380(2) 0.0917(15) Uani d U P D 0.619(5) A 1
F F3A 0.4808(4) 0.0697(5) 0.2985(3) 0.214(5) Uani d U P D 0.619(5) A 1
F F4A 0.4993(2) 0.06707(19) 0.2158(2) 0.0952(15) Uani d U P D 0.619(5) A 1
F F2B 0.4575(2) -0.0031(3) 0.3012(3) 0.084(2) Uani d U P D 0.381(5) A 2
F F3B 0.4528(4) 0.0356(6) 0.2156(3) 0.128(4) Uani d U P D 0.381(5) A 2
F F4B 0.5145(4) 0.0893(3) 0.2958(4) 0.118(4) Uani d U P D 0.381(5) A 2
B B2 1.01969(16) 0.0387(2) 0.75670(14) 0.0505(9) Uani d U . D 1.0 . .
F F5 0.95953(8) 0.00643(10) 0.73561(9) 0.0685(5) Uani d U . D 1.0 . .
F F6A 1.0647(3) -0.0131(3) 0.7841(3) 0.0821(17) Uani d U P D 0.619(5) A 1
F F7A 1.0368(3) 0.0756(5) 0.7195(2) 0.137(3) Uani d U P D 0.619(5) A 1
F F8A 1.0114(2) 0.0845(2) 0.79896(15) 0.0876(15) Uani d U P D 0.619(5) A 1
F F6B 1.0658(5) 0.0172(9) 0.8038(4) 0.157(6) Uani d U P D 0.381(5) A 2
F F7B 1.0443(4) 0.0272(6) 0.7110(4) 0.112(4) Uani d U P D 0.381(5) A 2
F F8B 1.0142(5) 0.1097(4) 0.7564(8) 0.199(7) Uani d U P D 0.381(5) A 2
N N1S 1.01086(19) 0.1089(3) 0.52097(18) 0.131(2) Uani d . . . 1.0 . .
C C1S 0.98789(18) 0.0763(3) 0.5468(2) 0.0847(14) Uani d . . . 1.0 . .
C C2S 0.95858(19) 0.0357(2) 0.5798(2) 0.0861(13) Uani d . . . 1.0 . .
H H2SA 0.955 -0.0145 0.5674 0.129 Uiso calc U . R 1.0 . .
H H2SB 0.9143 0.0546 0.5737 0.129 Uiso calc U . R 1.0 . .
H H2SC 0.9862 0.0389 0.621 0.129 Uiso calc U . R 1.0 . .
N N2S 0.5033(3) 0.1016(5) 0.4842(3) 0.156(3) Uani d . . . 1.0 . .
C C3S 0.5242(3) 0.0623(6) 0.4588(3) 0.136(4) Uani d . . . 1.0 . .
C C4S 0.5507(3) 0.0130(4) 0.4268(3) 0.149(3) Uani d . . . 1.0 . .
H H4SA 0.5951 0.0287 0.43 0.224 Uiso calc U . R 1.0 . .
H H4SB 0.5215 0.0125 0.386 0.224 Uiso calc U . R 1.0 . .
H H4SC 0.5532 -0.0353 0.443 0.224 Uiso calc U . R 1.0 . .

loop_
_atom_site_aniso_label
_atom_site_aniso_U_11
_atom_site_aniso_U_22
_atom_site_aniso_U_33
_atom_site_aniso_U_12
_atom_site_aniso_U_13
_atom_site_aniso_U_23
O101 0.1016(19) 0.0670(16) 0.0508(13) -0.0049(13) 0.0418(13) -0.0193(12)
O102 0.1026(18) 0.0634(15) 0.0463(12) -0.0007(13) 0.0457(13) -0.0021(11)
N101 0.0246(10) 0.0285(10) 0.0230(10) -0.0006(8) 0.0067(8) -0.0016(8)
N102 0.0234(10) 0.0305(11) 0.0293(11) -0.0013(8) 0.0082(9) 0.0014(8)
C101 0.0401(14) 0.0330(14) 0.0312(13) -0.0038(11) 0.0117(11) -0.0011(11)
C102 0.0578(18) 0.0368(15) 0.0387(15) -0.0083(13) 0.0272(14) -0.0001(12)
C103 0.0481(17) 0.0443(16) 0.0522(17) -0.0137(13) 0.0317(15) -0.0117(13)
C104 0.0327(14) 0.0556(18) 0.0449(16) -0.0051(13) 0.0183(12) -0.0098(14)
C105 0.0321(13) 0.0396(15) 0.0300(13) -0.0015(11) 0.0128(11) -0.0037(11)
C106 0.0311(13) 0.0239(12) 0.0260(12) -0.0045(10) 0.0120(10) -0.0051(10)
C107 0.0341(14) 0.0305(13) 0.0249(12) -0.0097(11) 0.0045(11) 0.0060(10)
C108 0.0473(16) 0.0361(15) 0.0297(13) -0.0117(12) 0.0112(12) -0.0011(11)
C109 0.072(2) 0.0430(17) 0.0327(15) -0.0246(15) 0.0191(15) -0.0056(12)
C110 0.068(2) 0.064(2) 0.0279(15) -0.0409(17) 0.0034(15) 0.0028(14)
C111 0.0418(17) 0.077(2) 0.0373(17) -0.0197(16) -0.0059(14) 0.0185(16)
C112 0.0369(15) 0.0519(17) 0.0331(14) -0.0064(13) 0.0041(12) 0.0111(12)
C113 0.0295(13) 0.0243(12) 0.0231(12) 0.0023(10) 0.0076(10) 0.0011(9)
C114 0.0265(12) 0.0255(12) 0.0278(12) -0.0001(10) 0.0081(10) 0.0030(10)
C115 0.0248(12) 0.0261(12) 0.0282(13) 0.0027(10) 0.0091(10) 0.0016(10)
C116 0.0230(12) 0.0316(13) 0.0282(12) 0.0054(10) 0.0095(10) 0.0013(10)
C117 0.0288(13) 0.0345(14) 0.0383(14) 0.0015(11) 0.0138(11) -0.0026(11)
C118 0.0345(14) 0.0398(15) 0.0370(14) 0.0016(11) 0.0139(12) -0.0096(12)
C119 0.0342(14) 0.0424(16) 0.0328(14) 0.0071(12) 0.0142(11) -0.0036(12)
C120 0.0345(14) 0.0381(15) 0.0399(15) 0.0039(11) 0.0188(12) 0.0065(12)
C121 0.0300(13) 0.0310(13) 0.0340(13) 0.0015(10) 0.0137(11) -0.0020(11)
C122 0.0458(17) 0.0527(19) 0.0426(16) 0.0030(14) 0.0173(13) -0.0004(15)
C123 0.136(4) 0.096(3) 0.048(2) -0.009(3) 0.056(2) -0.004(2)
O103 0.0371(10) 0.0315(9) 0.0419(10) 0.0002(8) 0.0125(8) 0.0019(8)
O104 0.0364(9) 0.0310(9) 0.0290(9) 0.0009(7) 0.0047(7) -0.0050(7)
O105 0.0345(10) 0.0330(10) 0.0556(12) 0.0026(8) 0.0019(9) 0.0098(9)
O106 0.0332(9) 0.0369(10) 0.0432(10) 0.0030(8) 0.0149(8) 0.0014(8)
O107 0.0379(10) 0.0459(11) 0.0406(10) -0.0062(8) 0.0106(8) 0.0051(8)
O108 0.0300(10) 0.0615(13) 0.0632(13) -0.0097(9) 0.0204(9) -0.0012(10)
O109 0.0867(18) 0.0440(13) 0.121(2) 0.0052(12) 0.0684(17) 0.0110(13)
O110 0.0378(10) 0.0383(10) 0.0490(11) 0.0039(8) 0.0152(9) 0.0049(8)
C124 0.0502(16) 0.0301(14) 0.0382(15) -0.0027(12) 0.0174(13) -0.0047(11)
C125 0.0575(19) 0.0530(18) 0.0365(16) -0.0076(15) 0.0064(14) -0.0007(14)
C126 0.083(2) 0.061(2) 0.0338(16) -0.0126(18) 0.0156(16) 0.0023(15)
C127 0.078(2) 0.0483(18) 0.0413(17) -0.0125(16) 0.0286(17) -0.0042(14)
C128 0.0542(17) 0.0343(15) 0.0447(16) -0.0051(13) 0.0245(14) -0.0068(12)
C129 0.0474(16) 0.0255(13) 0.0368(14) 0.0016(11) 0.0167(12) -0.0053(11)
C130 0.0388(15) 0.0298(14) 0.0537(17) -0.0051(11) 0.0129(13) -0.0045(12)
C131 0.0409(15) 0.0330(15) 0.0427(15) -0.0031(12) 0.0071(12) -0.0122(12)
C132 0.0406(15) 0.0470(17) 0.0313(14) 0.0012(13) -0.0010(12) -0.0010(12)
C133 0.0398(16) 0.0442(17) 0.0408(15) 0.0048(13) -0.0018(12) 0.0042(13)
C134 0.0416(15) 0.0322(15) 0.0494(17) 0.0024(12) 0.0075(13) 0.0112(12)
C135 0.0303(14) 0.0373(15) 0.0599(18) 0.0055(12) 0.0140(13) 0.0075(13)
C136 0.0506(17) 0.0281(14) 0.0431(15) -0.0005(12) 0.0252(13) 0.0053(12)
C137 0.066(2) 0.0386(16) 0.0598(19) 0.0089(14) 0.0381(16) 0.0084(14)
C138 0.094(3) 0.0451(19) 0.069(2) 0.0107(18) 0.050(2) 0.0077(17)
C139 0.128(4) 0.0371(18) 0.052(2) 0.003(2) 0.052(2) 0.0000(15)
C140 0.087(2) 0.0367(16) 0.0421(17) -0.0100(16) 0.0199(17) 0.0060(13)
C141 0.0611(18) 0.0259(14) 0.0417(15) -0.0040(12) 0.0256(14) 0.0072(12)
C142 0.0422(17) 0.0416(17) 0.0602(19) -0.0135(13) 0.0027(15) 0.0064(14)
C143 0.0346(16) 0.061(2) 0.079(2) -0.0111(15) 0.0129(16) 0.0227(18)
C144 0.0368(17) 0.075(2) 0.080(2) 0.0101(16) 0.0290(16) 0.0220(19)
C145 0.0444(19) 0.088(3) 0.098(3) 0.0039(19) 0.041(2) -0.003(2)
C146 0.0487(18) 0.062(2) 0.082(2) 0.0173(16) 0.0354(18) 0.0051(18)
C147 0.0366(15) 0.0382(16) 0.068(2) 0.0043(12) 0.0126(14) 0.0054(14)
O203 0.0359(10) 0.0341(10) 0.0469(11) 0.0025(8) 0.0178(8) 0.0057(8)
O204 0.0441(13) 0.0530(14) 0.119(2) 0.0028(10) 0.0442(14) 0.0081(13)
O205 0.0315(10) 0.0517(12) 0.0585(12) -0.0106(9) 0.0186(9) -0.0018(10)
O206 0.0399(10) 0.0423(11) 0.0342(10) -0.0079(8) 0.0105(8) 0.0012(8)
O207 0.0355(9) 0.0339(10) 0.0385(10) 0.0027(8) 0.0133(8) 0.0000(8)
O208 0.0398(10) 0.0302(10) 0.0457(11) 0.0013(8) 0.0044(8) 0.0052(8)
O209 0.0408(10) 0.0275(9) 0.0279(9) -0.0011(7) 0.0070(7) -0.0035(7)
O210 0.0385(10) 0.0301(9) 0.0341(9) -0.0011(7) 0.0142(8) 0.0009(7)
C224 0.0414(14) 0.0220(12) 0.0318(13) 0.0014(10) 0.0157(11) -0.0036(10)
C225 0.0459(15) 0.0287(13) 0.0398(15) -0.0027(11) 0.0214(12) -0.0048(11)
C226 0.0639(19) 0.0339(15) 0.0425(16) -0.0054(13) 0.0310(15) -0.0007(12)
C227 0.069(2) 0.0420(16) 0.0340(15) -0.0029(14) 0.0200(15) 0.0034(12)
C228 0.0489(16) 0.0368(15) 0.0378(15) -0.0039(13) 0.0106(13) -0.0044(12)
C229 0.0472(15) 0.0224(13) 0.0366(14) -0.0011(11) 0.0201(12) -0.0023(10)
C230 0.0360(15) 0.0399(16) 0.0554(18) 0.0019(12) 0.0132(13) 0.0039(13)
C231 0.0509(18) 0.0493(19) 0.077(2) 0.0150(15) 0.0357(17) 0.0089(16)
C232 0.041(2) 0.084(3) 0.111(3) 0.0070(18) 0.019(2) -0.031(2)
C233 0.0341(16) 0.076(2) 0.085(2) 0.0048(15) 0.0320(16) 0.0185(19)
C234 0.0355(15) 0.0543(19) 0.064(2) -0.0127(14) 0.0103(14) 0.0186(16)
C235 0.0471(17) 0.0376(16) 0.0449(16) -0.0124(13) 0.0021(13) 0.0058(13)
C236 0.0559(17) 0.0270(13) 0.0354(14) -0.0049(12) 0.0235(13) 0.0037(11)
C237 0.078(2) 0.0349(15) 0.0364(15) -0.0109(15) 0.0209(15) 0.0024(12)
C238 0.109(3) 0.0392(17) 0.0448(18) 0.0031(18) 0.044(2) -0.0032(14)
C239 0.079(2) 0.053(2) 0.0527(19) 0.0128(17) 0.0347(19) 0.0017(15)
C240 0.0577(18) 0.0428(17) 0.0519(18) 0.0086(14) 0.0292(15) 0.0051(14)
C241 0.0484(16) 0.0269(13) 0.0387(15) -0.0008(11) 0.0217(13) 0.0043(11)
C242 0.0321(14) 0.0351(15) 0.0475(16) 0.0038(11) 0.0111(12) 0.0060(12)
C243 0.0453(15) 0.0264(14) 0.0405(15) 0.0013(11) 0.0084(12) 0.0054(11)
C244 0.0438(16) 0.0387(16) 0.0382(15) 0.0031(12) -0.0016(12) 0.0060(12)
C245 0.0462(16) 0.0429(16) 0.0289(14) -0.0031(13) -0.0018(12) 0.0022(12)
C246 0.0481(16) 0.0302(14) 0.0352(14) -0.0045(12) 0.0084(12) -0.0071(11)
C247 0.0395(15) 0.0309(14) 0.0416(15) -0.0066(11) 0.0109(12) -0.0029(11)
O201 0.128(2) 0.0534(14) 0.0624(14) 0.0012(14) 0.0671(16) 0.0067(11)
O202 0.0722(14) 0.0689(14) 0.0361(11) -0.0125(11) 0.0327(10) -0.0139(10)
N201 0.0238(10) 0.0288(11) 0.0251(10) -0.0010(8) 0.0096(8) 0.0009(8)
N202 0.0253(10) 0.0255(10) 0.0227(10) -0.0005(8) 0.0076(8) -0.0013(8)
C201 0.0473(16) 0.0365(15) 0.0331(14) -0.0109(12) 0.0197(12) -0.0044(11)
C202 0.073(2) 0.0402(16) 0.0348(15) -0.0201(15) 0.0284(15) -0.0109(12)
C203 0.071(2) 0.0462(17) 0.0238(14) -0.0298(16) 0.0071(14) -0.0016(12)
C204 0.0477(17) 0.0514(18) 0.0325(15) -0.0135(14) -0.0011(13) 0.0085(13)
C205 0.0396(15) 0.0373(15) 0.0316(14) -0.0046(12) 0.0079(12) 0.0036(11)
C206 0.0345(13) 0.0243(12) 0.0258(12) -0.0082(10) 0.0109(10) 0.0018(10)
C207 0.0305(13) 0.0237(12) 0.0285(12) -0.0030(10) 0.0140(10) -0.0060(10)
C208 0.0331(13) 0.0283(13) 0.0314(13) -0.0029(10) 0.0140(11) -0.0037(10)
C209 0.0470(16) 0.0331(14) 0.0409(15) -0.0069(12) 0.0268(13) -0.0040(11)
C210 0.0359(15) 0.0459(16) 0.0497(17) -0.0108(12) 0.0260(13) -0.0114(13)
C211 0.0284(14) 0.0594(18) 0.0418(16) -0.0018(12) 0.0140(12) -0.0089(14)
C212 0.0316(14) 0.0434(15) 0.0306(13) -0.0001(11) 0.0110(11) -0.0022(11)
C213 0.0269(12) 0.0236(12) 0.0255(12) 0.0004(9) 0.0110(10) 0.0018(9)
C214 0.0291(12) 0.0228(12) 0.0235(12) 0.0008(9) 0.0107(10) -0.0003(9)
C215 0.0284(12) 0.0228(12) 0.0249(12) 0.0013(10) 0.0106(10) 0.0000(9)
C216 0.0277(12) 0.0291(13) 0.0261(12) 0.0040(10) 0.0104(10) 0.0012(10)
C217 0.0352(13) 0.0302(13) 0.0283(13) 0.0008(11) 0.0140(11) -0.0011(10)
C218 0.0430(15) 0.0316(14) 0.0379(14) 0.0022(11) 0.0226(12) 0.0049(11)
C219 0.0403(14) 0.0381(15) 0.0320(13) 0.0068(12) 0.0196(12) 0.0028(11)
C220 0.0385(14) 0.0395(15) 0.0321(14) 0.0037(12) 0.0150(11) -0.0067(11)
C221 0.0347(14) 0.0320(13) 0.0329(13) 0.0003(11) 0.0153(11) -0.0014(11)
C222 0.0590(18) 0.0469(18) 0.0379(15) 0.0063(14) 0.0263(14) 0.0003(14)
C223 0.098(3) 0.104(3) 0.0420(18) -0.021(2) 0.047(2) -0.0211(19)
B1 0.043(2) 0.083(3) 0.082(3) 0.011(2) 0.018(2) -0.022(2)
F1 0.0512(11) 0.0971(16) 0.1113(17) 0.0259(11) 0.0311(11) 0.0122(13)
F2A 0.0435(19) 0.112(3) 0.121(4) -0.0052(19) 0.031(2) 0.026(3)
F3A 0.163(7) 0.330(12) 0.123(5) 0.126(7) 0.020(4) -0.111(7)
F4A 0.080(3) 0.058(2) 0.136(4) 0.0097(19) 0.024(3) 0.015(2)
F2B 0.042(3) 0.074(4) 0.142(6) 0.005(3) 0.040(3) 0.031(4)
F3B 0.089(6) 0.195(11) 0.102(5) 0.081(7) 0.037(4) 0.022(5)
F4B 0.135(7) 0.041(3) 0.229(9) -0.040(4) 0.125(7) -0.039(4)
B2 0.0410(19) 0.063(2) 0.0456(19) -0.0210(17) 0.0131(16) 0.0007(17)
F5 0.0415(10) 0.0688(12) 0.0931(14) -0.0161(9) 0.0219(9) -0.0146(11)
F6A 0.043(2) 0.101(3) 0.107(4) 0.012(2) 0.033(3) 0.030(3)
F7A 0.092(4) 0.236(9) 0.082(4) -0.044(5) 0.028(3) 0.085(5)
F8A 0.116(3) 0.053(2) 0.060(2) -0.022(2) -0.007(2) -0.0161(16)
F6B 0.039(4) 0.350(18) 0.071(5) -0.040(8) 0.007(4) 0.059(9)
F7B 0.059(4) 0.206(11) 0.082(5) -0.039(6) 0.042(4) -0.056(6)
F8B 0.159(9) 0.056(5) 0.41(2) -0.042(5) 0.138(12) -0.061(8)
N1S 0.062(2) 0.249(6) 0.078(3) -0.052(3) 0.019(2) -0.056(3)
C1S 0.035(2) 0.128(4) 0.075(3) -0.010(2) 0.0020(19) -0.049(3)
C2S 0.055(2) 0.067(3) 0.110(3) 0.0088(19) -0.001(2) -0.012(2)
N2S 0.059(3) 0.276(10) 0.105(5) -0.015(4) -0.005(3) 0.087(5)
C3S 0.055(4) 0.209(10) 0.104(6) -0.044(5) -0.019(3) 0.093(6)
C4S 0.097(5) 0.195(8) 0.128(6) -0.045(5) 0.008(4) 0.044(5)

loop_
_atom_type_symbol
_atom_type_description
_atom_type_scat_dispersion_real
_atom_type_scat_dispersion_imag
_atom_type_scat_source
C C 0.0181 0.0091 'International Tables Vol C Tables 4.2.6.8 and 6.1.1.4'
H H 0.0000 0.0000 'International Tables Vol C Tables 4.2.6.8 and 6.1.1.4'
B B 0.0090 0.0039 'International Tables Vol C Tables 4.2.6.8 and 6.1.1.4'
N N 0.0311 0.0180 'International Tables Vol C Tables 4.2.6.8 and 6.1.1.4'
O O 0.0492 0.0322 'International Tables Vol C Tables 4.2.6.8 and 6.1.1.4'
F F 0.0727 0.0534 'International Tables Vol C Tables 4.2.6.8 and 6.1.1.4'

loop_
_geom_angle_atom_site_label_1
_geom_angle_atom_site_label_2
_geom_angle_atom_site_label_3
_geom_angle
C122 O102 C123 113.8(3)
C115 N101 C113 110.64(19)
C115 N101 H10A 124.7
C113 N101 H10A 124.7
C115 N102 C114 110.31(19)
C115 N102 H10B 124.8
C114 N102 H10B 124.8
C106 C101 C102 120.0(2)
C106 C101 H10C 120.0
C102 C101 H10C 120.0
C103 C102 C101 120.2(2)
C103 C102 H10D 119.9
C101 C102 H10D 119.9
C104 C103 C102 120.2(2)
C104 C103 H10E 119.9
C102 C103 H10E 119.9
C103 C104 C105 119.7(3)
C103 C104 H10F 120.1
C105 C104 H10F 120.1
C104 C105 C106 120.6(2)
C104 C105 H10G 119.7
C106 C105 H10G 119.7
C101 C106 C105 119.2(2)
C101 C106 C113 121.2(2)
C105 C106 C113 119.5(2)
C112 C107 C108 119.2(2)
C112 C107 C114 119.8(2)
C108 C107 C114 120.9(2)
C109 C108 C107 120.2(3)
C109 C108 H10H 119.9
C107 C108 H10H 119.9
C110 C109 C108 120.6(3)
C110 C109 H10I 119.7
C108 C109 H10I 119.7
C109 C110 C111 119.3(3)
C109 C110 H11A 120.4
C111 C110 H11A 120.4
C110 C111 C112 121.1(3)
C110 C111 H11B 119.5
C112 C111 H11B 119.5
C111 C112 C107 119.7(3)
C111 C112 H11C 120.2
C107 C112 H11C 120.2
C114 C113 N101 105.8(2)
C114 C113 C106 134.4(2)
N101 C113 C106 119.8(2)
C113 C114 N102 106.1(2)
C113 C114 C107 133.5(2)
N102 C114 C107 120.3(2)
N102 C115 N101 107.13(19)
N102 C115 C116 128.2(2)
N101 C115 C116 124.7(2)
C121 C116 C117 120.3(2)
C121 C116 C115 120.9(2)
C117 C116 C115 118.7(2)
C118 C117 C116 119.8(2)
C118 C117 H11D 120.1
C116 C117 H11D 120.1
C117 C118 C119 120.2(2)
C117 C118 H11E 119.9
C119 C118 H11E 119.9
C118 C119 C120 120.0(2)
C118 C119 C122 116.7(2)
C120 C119 C122 123.2(3)
C119 C120 C121 120.1(2)
C119 C120 H12A 119.9
C121 C120 H12A 119.9
C116 C121 C120 119.4(2)
C116 C121 H12B 120.3
C120 C121 H12B 120.3
O101 C122 O102 123.7(3)
O101 C122 C119 124.3(3)
O102 C122 C119 112.0(3)
O102 C123 H12C 109.5
O102 C123 H12D 109.5
H12C C123 H12D 109.5
O102 C123 H12E 109.5
H12C C123 H12E 109.5
H12D C123 H12E 109.5
C129 O103 C130 116.0(2)
C132 O104 C131 111.56(19)
C133 O105 C134 114.0(2)
C136 O106 C135 115.8(2)
C141 O107 C142 116.5(2)
C144 O108 C143 112.9(2)
C145 O109 C146 115.2(3)
C124 O110 C147 115.7(2)
O110 C124 C125 124.1(3)
O110 C124 C129 116.9(2)
C125 C124 C129 119.0(3)
C124 C125 C126 120.8(3)
C124 C125 H12F 119.6
C126 C125 H12F 119.6
C127 C126 C125 120.0(3)
C127 C126 H12G 120.0
C125 C126 H12G 120.0
C126 C127 C128 120.4(3)
C126 C127 H12H 119.8
C128 C127 H12H 119.8
C127 C128 C129 120.0(3)
C127 C128 H12I 120.0
C129 C128 H12I 120.0
O103 C129 C128 124.1(2)
O103 C129 C124 116.1(2)
C128 C129 C124 119.8(2)
O103 C130 C131 107.9(2)
O103 C130 H13A 110.1
C131 C130 H13A 110.1
O103 C130 H13B 110.1
C131 C130 H13B 110.1
H13A C130 H13B 108.4
O104 C131 C130 109.2(2)
O104 C131 H13C 109.8
C130 C131 H13C 109.8
O104 C131 H13D 109.8
C130 C131 H13D 109.8
H13C C131 H13D 108.3
O104 C132 C133 110.3(2)
O104 C132 H13E 109.6
C133 C132 H13E 109.6
O104 C132 H13F 109.6
C133 C132 H13F 109.6
H13E C132 H13F 108.1
O105 C133 C132 109.1(2)
O105 C133 H13G 109.9
C132 C133 H13G 109.9
O105 C133 H13H 109.9
C132 C133 H13H 109.9
H13G C133 H13H 108.3
O105 C134 C135 114.4(2)
O105 C134 H13I 108.7
C135 C134 H13I 108.7
O105 C134 H13J 108.7
C135 C134 H13J 108.7
H13I C134 H13J 107.6
O106 C135 C134 109.5(2)
O106 C135 H13K 109.8
C134 C135 H13K 109.8
O106 C135 H13L 109.8
C134 C135 H13L 109.8
H13K C135 H13L 108.2
O106 C136 C137 124.0(3)
O106 C136 C141 116.7(2)
C137 C136 C141 119.3(3)
C138 C137 C136 120.9(3)
C138 C137 H13M 119.5
C136 C137 H13M 119.5
C139 C138 C137 119.9(3)
C139 C138 H13N 120.0
C137 C138 H13N 120.0
C138 C139 C140 120.8(3)
C138 C139 H13O 119.6
C140 C139 H13O 119.6
C141 C140 C139 119.2(3)
C141 C140 H14A 120.4
C139 C140 H14A 120.4
O107 C141 C140 124.2(3)
O107 C141 C136 115.9(2)
C140 C141 C136 119.8(3)
O107 C142 C143 108.3(3)
O107 C142 H14B 110.0
C143 C142 H14B 110.0
O107 C142 H14C 110.0
C143 C142 H14C 110.0
H14B C142 H14C 108.4
O108 C143 C142 110.4(2)
O108 C143 H14D 109.6
C142 C143 H14D 109.6
O108 C143 H14E 109.6
C142 C143 H14E 109.6
H14D C143 H14E 108.1
O108 C144 C145 111.0(3)
O108 C144 H14F 109.4
C145 C144 H14F 109.4
O108 C144 H14G 109.4
C145 C144 H14G 109.4
H14F C144 H14G 108.0
O109 C145 C144 111.6(3)
O109 C145 H14H 109.3
C144 C145 H14H 109.3
O109 C145 H14I 109.3
C144 C145 H14I 109.3
H14H C145 H14I 108.0
O109 C146 C147 108.2(3)
O109 C146 H14J 110.0
C147 C146 H14J 110.0
O109 C146 H14K 110.0
C147 C146 H14K 110.0
H14J C146 H14K 108.4
O110 C147 C146 110.1(2)
O110 C147 H14L 109.6
C146 C147 H14L 109.6
O110 C147 H14M 109.6
C146 C147 H14M 109.6
H14L C147 H14M 108.2
C229 O203 C230 116.0(2)
C232 O204 C231 114.5(3)
C234 O205 C233 112.6(2)
C236 O206 C235 117.1(2)
C241 O207 C242 115.35(19)
C244 O208 C243 113.6(2)
C245 O209 C246 111.70(19)
C224 O210 C247 116.04(19)
O210 C224 C225 124.3(2)
O210 C224 C229 116.2(2)
C225 C224 C229 119.5(2)
C226 C225 C224 120.4(3)
C226 C225 H22F 119.8
C224 C225 H22F 119.8
C227 C226 C225 120.1(3)
C227 C226 H22G 120.0
C225 C226 H22G 120.0
C226 C227 C228 120.4(3)
C226 C227 H22H 119.8
C228 C227 H22H 119.8
C229 C228 C227 119.8(3)
C229 C228 H22I 120.1
C227 C228 H22I 120.1
C228 C229 O203 123.8(2)
C228 C229 C224 119.9(2)
O203 C229 C224 116.3(2)
O203 C230 C231 108.8(2)
O203 C230 H23A 109.9
C231 C230 H23A 109.9
O203 C230 H23B 109.9
C231 C230 H23B 109.9
H23A C230 H23B 108.3
O204 C231 C230 114.8(3)
O204 C231 H23C 108.6
C230 C231 H23C 108.6
O204 C231 H23D 108.6
C230 C231 H23D 108.6
H23C C231 H23D 107.5
O204 C232 C233 113.9(3)
O204 C232 H23E 108.8
C233 C232 H23E 108.8
O204 C232 H23F 108.8
C233 C232 H23F 108.8
H23E C232 H23F 107.7
O205 C233 C232 109.1(3)
O205 C233 H23G 109.9
C232 C233 H23G 109.9
O205 C233 H23H 109.9
C232 C233 H23H 109.9
H23G C233 H23H 108.3
O205 C234 C235 110.1(2)
O205 C234 H23I 109.6
C235 C234 H23I 109.6
O205 C234 H23J 109.6
C235 C234 H23J 109.6
H23I C234 H23J 108.1
O206 C235 C234 108.0(2)
O206 C235 H23K 110.1
C234 C235 H23K 110.1
O206 C235 H23L 110.1
C234 C235 H23L 110.1
H23K C235 H23L 108.4
O206 C236 C237 124.2(3)
O206 C236 C241 116.1(2)
C237 C236 C241 119.7(3)
C236 C237 C238 119.6(3)
C236 C237 H23M 120.2
C238 C237 H23M 120.2
C239 C238 C237 120.3(3)
C239 C238 H23N 119.8
C237 C238 H23N 119.8
C238 C239 C240 120.5(3)
C238 C239 H23O 119.7
C240 C239 H23O 119.7
C239 C240 C241 120.5(3)
C239 C240 H24A 119.7
C241 C240 H24A 119.7
O207 C241 C240 123.8(3)
O207 C241 C236 116.8(2)
C240 C241 C236 119.4(3)
O207 C242 C243 109.4(2)
O207 C242 H24B 109.8
C243 C242 H24B 109.8
O207 C242 H24C 109.8
C243 C242 H24C 109.8
H24B C242 H24C 108.2
O208 C243 C242 114.7(2)
O208 C243 H24D 108.6
C242 C243 H24D 108.6
O208 C243 H24E 108.6
C242 C243 H24E 108.6
H24D C243 H24E 107.6
O208 C244 C245 108.9(2)
O208 C244 H24F 109.9
C245 C244 H24F 109.9
O208 C244 H24G 109.9
C245 C244 H24G 109.9
H24F C244 H24G 108.3
O209 C245 C244 109.9(2)
O209 C245 H24H 109.7
C244 C245 H24H 109.7
O209 C245 H24I 109.7
C244 C245 H24I 109.7
H24H C245 H24I 108.2
O209 C246 C247 109.3(2)
O209 C246 H24J 109.8
C247 C246 H24J 109.8
O209 C246 H24K 109.8
C247 C246 H24K 109.8
H24J C246 H24K 108.3
O210 C247 C246 107.6(2)
O210 C247 H24L 110.2
C246 C247 H24L 110.2
O210 C247 H24M 110.2
C246 C247 H24M 110.2
H24L C247 H24M 108.5
C222 O202 C223 114.5(3)
C215 N201 C213 110.19(19)
C215 N201 H20A 124.9
C213 N201 H20A 124.9
C215 N202 C214 110.41(18)
C215 N202 H20B 124.8
C214 N202 H20B 124.8
C206 C201 C202 120.3(3)
C206 C201 H20C 119.8
C202 C201 H20C 119.8
C203 C202 C201 120.5(3)
C203 C202 H20D 119.7
C201 C202 H20D 119.7
C202 C203 C204 119.5(2)
C202 C203 H20E 120.3
C204 C203 H20E 120.3
C203 C204 C205 120.6(3)
C203 C204 H20F 119.7
C205 C204 H20F 119.7
C204 C205 C206 120.2(3)
C204 C205 H20G 119.9
C206 C205 H20G 119.9
C201 C206 C205 118.8(2)
C201 C206 C213 121.1(2)
C205 C206 C213 119.9(2)
C208 C207 C212 118.9(2)
C208 C207 C214 120.9(2)
C212 C207 C214 120.0(2)
C209 C208 C207 120.3(2)
C209 C208 H20H 119.8
C207 C208 H20H 119.8
C210 C209 C208 120.2(2)
C210 C209 H20I 119.9
C208 C209 H20I 119.9
C211 C210 C209 120.0(2)
C211 C210 H21A 120.0
C209 C210 H21A 120.0
C210 C211 C212 120.2(3)
C210 C211 H21B 119.9
C212 C211 H21B 119.9
C211 C212 C207 120.3(2)
C211 C212 H21C 119.8
C207 C212 H21C 119.8
C214 C213 N201 106.24(19)
C214 C213 C206 133.6(2)
N201 C213 C206 120.2(2)
C213 C214 N202 105.96(19)
C213 C214 C207 133.8(2)
N202 C214 C207 120.14(19)
N202 C215 N201 107.21(19)
N202 C215 C216 126.2(2)
N201 C215 C216 126.6(2)
C221 C216 C217 120.2(2)
C221 C216 C215 120.3(2)
C217 C216 C215 119.4(2)
C218 C217 C216 119.9(2)
C218 C217 H21D 120.0
C216 C217 H21D 120.0
C217 C218 C219 120.1(2)
C217 C218 H21E 119.9
C219 C218 H21E 119.9
C218 C219 C220 120.0(2)
C218 C219 C222 117.6(2)
C220 C219 C222 122.4(2)
C221 C220 C219 119.9(2)
C221 C220 H22A 120.0
C219 C220 H22A 120.0
C220 C221 C216 119.8(2)
C220 C221 H22B 120.1
C216 C221 H22B 120.1
O201 C222 O202 123.6(3)
O201 C222 C219 124.1(3)
O202 C222 C219 112.4(2)
O202 C223 H22C 109.5
O202 C223 H22D 109.5
H22C C223 H22D 109.5
O202 C223 H22E 109.5
H22C C223 H22E 109.5
H22D C223 H22E 109.5
F3B B1 F1 130.0(5)
F3A B1 F1 122.1(5)
F3A B1 F2A 115.1(5)
F1 B1 F2A 104.9(4)
F3B B1 F4B 112.8(7)
F1 B1 F4B 102.1(5)
F3A B1 F4A 108.0(6)
F1 B1 F4A 102.5(3)
F2A B1 F4A 101.7(4)
F3B B1 F2B 106.5(6)
F1 B1 F2B 103.4(4)
F4B B1 F2B 96.9(5)
F6B B2 F8B 110.6(8)
F6B B2 F5 121.9(6)
F7A B2 F5 116.2(4)
F8B B2 F5 111.7(5)
F7A B2 F6A 113.0(5)
F5 B2 F6A 106.8(4)
F7A B2 F8A 110.3(5)
F5 B2 F8A 101.1(3)
F6A B2 F8A 108.7(4)
F6B B2 F7B 106.2(6)
F8B B2 F7B 101.7(7)
F5 B2 F7B 102.1(4)
N1S C1S C2S 179.4(6)
C1S C2S H2SA 109.5
C1S C2S H2SB 109.5
H2SA C2S H2SB 109.5
C1S C2S H2SC 109.5
H2SA C2S H2SC 109.5
H2SB C2S H2SC 109.5
N2S C3S C4S 179.7(9)
C3S C4S H4SA 109.5
C3S C4S H4SB 109.5
H4SA C4S H4SB 109.5
C3S C4S H4SC 109.5
H4SA C4S H4SC 109.5
H4SB C4S H4SC 109.5

loop_
_geom_bond_atom_site_label_1
_geom_bond_atom_site_label_2
_geom_bond_distance
O101 C122 1.191(4)
O102 C122 1.333(4)
O102 C123 1.468(4)
N101 C115 1.329(3)
N101 C113 1.380(3)
N101 H10A 0.88
N102 C115 1.327(3)
N102 C114 1.383(3)
N102 H10B 0.88
C101 C106 1.386(3)
C101 C102 1.386(4)
C101 H10C 0.95
C102 C103 1.379(4)
C102 H10D 0.95
C103 C104 1.380(4)
C103 H10E 0.95
C104 C105 1.379(4)
C104 H10F 0.95
C105 C106 1.394(3)
C105 H10G 0.95
C106 C113 1.468(3)
C107 C112 1.389(4)
C107 C108 1.388(4)
C107 C114 1.468(3)
C108 C109 1.385(4)
C108 H10H 0.95
C109 C110 1.373(5)
C109 H10I 0.95
C110 C111 1.376(5)
C110 H11A 0.95
C111 C112 1.385(4)
C111 H11B 0.95
C112 H11C 0.95
C113 C114 1.376(3)
C115 C116 1.462(3)
C116 C121 1.387(3)
C116 C117 1.395(3)
C117 C118 1.380(4)
C117 H11D 0.95
C118 C119 1.385(4)
C118 H11E 0.95
C119 C120 1.390(4)
C119 C122 1.498(4)
C120 C121 1.392(3)
C120 H12A 0.95
C121 H12B 0.95
C123 H12C 0.98
C123 H12D 0.98
C123 H12E 0.98
O103 C129 1.373(3)
O103 C130 1.433(3)
O104 C132 1.415(3)
O104 C131 1.424(3)
O105 C133 1.405(3)
O105 C134 1.427(3)
O106 C136 1.363(3)
O106 C135 1.443(3)
O107 C141 1.374(3)
O107 C142 1.426(3)
O108 C144 1.417(4)
O108 C143 1.424(4)
O109 C145 1.357(4)
O109 C146 1.454(4)
O110 C124 1.380(3)
O110 C147 1.438(3)
C124 C125 1.381(4)
C124 C129 1.403(4)
C125 C126 1.390(4)
C125 H12F 0.95
C126 C127 1.368(5)
C126 H12G 0.95
C127 C128 1.385(4)
C127 H12H 0.95
C128 C129 1.388(4)
C128 H12I 0.95
C130 C131 1.485(4)
C130 H13A 0.99
C130 H13B 0.99
C131 H13C 0.99
C131 H13D 0.99
C132 C133 1.480(4)
C132 H13E 0.99
C132 H13F 0.99
C133 H13G 0.99
C133 H13H 0.99
C134 C135 1.492(4)
C134 H13I 0.99
C134 H13J 0.99
C135 H13K 0.99
C135 H13L 0.99
C136 C137 1.387(4)
C136 C141 1.401(4)
C137 C138 1.373(5)
C137 H13M 0.95
C138 C139 1.366(5)
C138 H13N 0.95
C139 C140 1.402(5)
C139 H13O 0.95
C140 C141 1.386(4)
C140 H14A 0.95
C142 C143 1.481(5)
C142 H14B 0.99
C142 H14C 0.99
C143 H14D 0.99
C143 H14E 0.99
C144 C145 1.443(5)
C144 H14F 0.99
C144 H14G 0.99
C145 H14H 0.99
C145 H14I 0.99
C146 C147 1.499(4)
C146 H14J 0.99
C146 H14K 0.99
C147 H14L 0.99
C147 H14M 0.99
O203 C229 1.381(3)
O203 C230 1.430(3)
O204 C232 1.336(4)
O204 C231 1.397(4)
O205 C234 1.425(4)
O205 C233 1.429(4)
O206 C236 1.378(3)
O206 C235 1.424(3)
O207 C241 1.366(3)
O207 C242 1.445(3)
O208 C244 1.401(3)
O208 C243 1.428(3)
O209 C245 1.421(3)
O209 C246 1.428(3)
O210 C224 1.367(3)
O210 C247 1.432(3)
C224 C225 1.385(4)
C224 C229 1.401(4)
C225 C226 1.383(4)
C225 H22F 0.95
C226 C227 1.369(4)
C226 H22G 0.95
C227 C228 1.396(4)
C227 H22H 0.95
C228 C229 1.376(4)
C228 H22I 0.95
C230 C231 1.497(4)
C230 H23A 0.99
C230 H23B 0.99
C231 H23C 0.99
C231 H23D 0.99
C232 C233 1.516(5)
C232 H23E 0.99
C232 H23F 0.99
C233 H23G 0.99
C233 H23H 0.99
C234 C235 1.488(4)
C234 H23I 0.99
C234 H23J 0.99
C235 H23K 0.99
C235 H23L 0.99
C236 C237 1.388(4)
C236 C241 1.400(4)
C237 C238 1.409(5)
C237 H23M 0.95
C238 C239 1.357(5)
C238 H23N 0.95
C239 C240 1.380(4)
C239 H23O 0.95
C240 C241 1.391(4)
C240 H24A 0.95
C242 C243 1.499(4)
C242 H24B 0.99
C242 H24C 0.99
C243 H24D 0.99
C243 H24E 0.99
C244 C245 1.483(4)
C244 H24F 0.99
C244 H24G 0.99
C245 H24H 0.99
C245 H24I 0.99
C246 C247 1.493(4)
C246 H24J 0.99
C246 H24K 0.99
C247 H24L 0.99
C247 H24M 0.99
O201 C222 1.204(4)
O202 C222 1.332(3)
O202 C223 1.457(3)
N201 C215 1.331(3)
N201 C213 1.382(3)
N201 H20A 0.88
N202 C215 1.328(3)
N202 C214 1.384(3)
N202 H20B 0.88
C201 C206 1.387(4)
C201 C202 1.388(4)
C201 H20C 0.95
C202 C203 1.377(4)
C202 H20D 0.95
C203 C204 1.377(4)
C203 H20E 0.95
C204 C205 1.384(4)
C204 H20F 0.95
C205 C206 1.393(4)
C205 H20G 0.95
C206 C213 1.467(3)
C207 C208 1.388(3)
C207 C212 1.396(3)
C207 C214 1.471(3)
C208 C209 1.383(3)
C208 H20H 0.95
C209 C210 1.380(4)
C209 H20I 0.95
C210 C211 1.378(4)
C210 H21A 0.95
C211 C212 1.380(4)
C211 H21B 0.95
C212 H21C 0.95
C213 C214 1.373(3)
C215 C216 1.459(3)
C216 C221 1.391(3)
C216 C217 1.393(3)
C217 C218 1.377(3)
C217 H21D 0.95
C218 C219 1.390(4)
C218 H21E 0.95
C219 C220 1.396(4)
C219 C222 1.490(4)
C220 C221 1.381(3)
C220 H22A 0.95
C221 H22B 0.95
C223 H22C 0.98
C223 H22D 0.98
C223 H22E 0.98
B1 F3B 1.250(7)
B1 F3A 1.265(6)
B1 F1 1.348(4)
B1 F2A 1.369(5)
B1 F4B 1.382(7)
B1 F4A 1.481(6)
B1 F2B 1.498(7)
B2 F6B 1.295(9)
B2 F7A 1.307(5)
B2 F8B 1.333(8)
B2 F5 1.356(3)
B2 F6A 1.367(6)
B2 F8A 1.412(5)
B2 F7B 1.430(7)
N1S C1S 1.121(6)
C1S C2S 1.421(7)
C2S H2SA 0.98
C2S H2SB 0.98
C2S H2SC 0.98
N2S C3S 1.158(12)
C3S C4S 1.461(11)
C4S H4SA 0.98
C4S H4SB 0.98
C4S H4SC 0.98
